data_1516718
loop_
_publ_author_name
'Li, Ruohan'
'Xiao, Shuzhang'
'Li, Yi'
'Lin, Qifei'
'Zhang, Ronghua'
'Zhao, Jun'
'Yang, Changying'
'Zou, Kun'
'Li, Dongsheng'
'Yi, Tao'

_publ_section_title
;
 Polymorphism-dependent and piezochromic luminescence based on molecular
 packing of a conjugated molecule
;
_journal_issue 10
_journal_name_full 'Chemical Science'
_journal_page_first 3922
_journal_paper_doi 10.1039/C4SC01243G
_journal_volume 5
_journal_year 2014
_chemical_formula_sum 'C33 H28 N2 O2'
_chemical_formula_weight 484.57
_chemical_name_systematic
; 
 ? 
;
_space_group_IT_number 61
_symmetry_cell_setting orthorhombic
_symmetry_space_group_name_Hall '-P 2ac 2ab'
_symmetry_space_group_name_H-M 'P b c a'
_atom_sites_solution_hydrogens geom
_atom_sites_solution_primary direct
_atom_sites_solution_secondary difmap
_audit_creation_method SHELXL-97
_cell_angle_alpha 90.00
_cell_angle_beta 90.00
_cell_angle_gamma 90.00
_cell_formula_units_Z 8
_cell_length_a 12.859(5)
_cell_length_b 15.737(6)
_cell_length_c 25.688(10)
_cell_measurement_temperature 293(2)
_cell_volume 5198(3)
_computing_structure_refinement 'SHELXL-97 (Sheldrick, 1997)'
_computing_structure_solution 'SHELXS-97 (Sheldrick, 1990)'
_diffrn_ambient_temperature 293(2)
_diffrn_measured_fraction_theta_full 0.999
_diffrn_measured_fraction_theta_max 0.999
_diffrn_radiation_monochromator graphite
_diffrn_radiation_source 'fine-focus sealed tube'
_diffrn_radiation_type MoK\a
_diffrn_radiation_wavelength 0.71073
_diffrn_reflns_av_R_equivalents 0.0883
_diffrn_reflns_av_sigmaI/netI 0.0486
_diffrn_reflns_limit_h_max 16
_diffrn_reflns_limit_h_min -16
_diffrn_reflns_limit_k_max 20
_diffrn_reflns_limit_k_min -20
_diffrn_reflns_limit_l_max 33
_diffrn_reflns_limit_l_min -33
_diffrn_reflns_number 52231
_diffrn_reflns_theta_full 27.45
_diffrn_reflns_theta_max 27.45
_diffrn_reflns_theta_min 2.24
_exptl_absorpt_coefficient_mu 0.077
_exptl_absorpt_correction_T_max 0.9847
_exptl_absorpt_correction_T_min 0.9847
_exptl_absorpt_correction_type multi-scan
_exptl_crystal_density_diffrn 1.238
_exptl_crystal_density_method 'not measured'
_exptl_crystal_F_000 2048
_exptl_crystal_size_max 0.20
_exptl_crystal_size_mid 0.20
_exptl_crystal_size_min 0.20
_refine_diff_density_max 0.183
_refine_diff_density_min -0.230
_refine_diff_density_rms 0.044
_refine_ls_extinction_method none
_refine_ls_goodness_of_fit_ref 1.101
_refine_ls_hydrogen_treatment mixed
_refine_ls_matrix_type full
_refine_ls_number_parameters 334
_refine_ls_number_reflns 5952
_refine_ls_number_restraints 0
_refine_ls_restrained_S_all 1.101
_refine_ls_R_factor_all 0.1182
_refine_ls_R_factor_gt 0.0768
_refine_ls_shift/su_max 0.000
_refine_ls_shift/su_mean 0.000
_refine_ls_structure_factor_coef Fsqd
_refine_ls_weighting_details 'calc w=1/[\s^2^(Fo^2^)+(0.0722P)^2^+1.8565P] where P=(Fo^2^+2Fc^2^)/3'
_refine_ls_weighting_scheme calc
_refine_ls_wR_factor_gt 0.1763
_refine_ls_wR_factor_ref 0.2019
_reflns_number_gt 3898
_reflns_number_total 5952
_reflns_threshold_expression >2sigma(I)
_cod_data_source_file c4sc01243g2.cif
_cod_data_source_block sad
_cod_depositor_comments
;
The following automatic conversions were performed:

'_symmetry_cell_setting' value 'Orthorhombic' changed to
'orthorhombic' according to
/usr/data/users/saulius/crontab/automatic-downloads/rss-feeds/RSC/lib/dictionaries/cif_core.dic
dictionary named 'cif_core.dic' version 2.4.2 from 2011-04-26.

Automatic conversion script
Id: cif_fix_values 2281 2013-09-26 08:29:07Z andrius 

 Adding full bibliography for 1516717--1516720.cif.
;
_cod_original_sg_symbol_H-M 'P bca'
_cod_original_formula_sum 'C26.40 H22.40 N1.60 O1.60'
_cod_database_code 1516718

loop_
_symmetry_equiv_pos_as_xyz
'x, y, z'
'-x+1/2, -y, z+1/2'
'x+1/2, -y+1/2, -z'
'-x, y+1/2, -z+1/2'
'-x, -y, -z'
'x-1/2, y, -z-1/2'
'-x-1/2, y-1/2, z'
'x, -y-1/2, z-1/2'

loop_
_atom_site_label
_atom_site_type_symbol
_atom_site_fract_x
_atom_site_fract_y
_atom_site_fract_z
_atom_site_U_iso_or_equiv
_atom_site_adp_type
_atom_site_occupancy
_atom_site_symmetry_multiplicity
_atom_site_calc_flag
_atom_site_refinement_flags
C1 C 0.7496(3) -0.1810(2) 0.23217(14) 0.0831(10) Uani 1 1 d .
H1A H 0.7705 -0.1794 0.2668 0.100 Uiso 1 1 calc R
C2 C 0.8169(3) -0.2110(2) 0.19497(17) 0.0855(10) Uani 1 1 d .
H2A H 0.8829 -0.2297 0.2044 0.103 Uiso 1 1 calc R
C3 C 0.0599(3) -0.3325(2) 0.10091(14) 0.0796(9) Uani 1 1 d .
H3A H 0.0083 -0.3715 0.1095 0.096 Uiso 1 1 calc R
C4 C 0.1359(3) -0.3096(2) 0.13829(13) 0.0805(9) Uani 1 1 d .
H4A H 0.1333 -0.3333 0.1714 0.097 Uiso 1 1 calc R
C5 C 0.0625(2) -0.29774(19) 0.05267(13) 0.0688(8) Uani 1 1 d .
H5A H 0.0128 -0.3137 0.0282 0.083 Uiso 1 1 calc R
C6 C 0.3590(2) -0.0087(2) -0.04734(12) 0.0688(8) Uani 1 1 d .
H6A H 0.4058 0.0343 -0.0556 0.083 Uiso 1 1 calc R
C7 C 0.2839(2) -0.0340(2) -0.08430(11) 0.0692(8) Uani 1 1 d .
H7A H 0.2819 -0.0078 -0.1167 0.083 Uiso 1 1 calc R
C8 C 0.2125(2) -0.25340(19) 0.12638(11) 0.0653(7) Uani 1 1 d .
H8A H 0.2625 -0.2403 0.1513 0.078 Uiso 1 1 calc R
C9 C 0.2152(2) -0.09585(19) -0.07280(10) 0.0623(7) Uani 1 1 d .
H9A H 0.1665 -0.1119 -0.0977 0.075 Uiso 1 1 calc R
C10 C 0.4675(3) 0.12680(19) 0.28809(11) 0.0726(9) Uani 1 1 d .
H10A H 0.4715 0.1687 0.3135 0.087 Uiso 1 1 calc R
C11 C 0.6885(2) -0.18504(18) 0.12989(12) 0.0631(7) Uani 1 1 d .
H11A H 0.6691 -0.1867 0.0950 0.076 Uiso 1 1 calc R
C12 C 0.6499(2) -0.15296(18) 0.21857(11) 0.0665(8) Uani 1 1 d .
H12A H 0.6048 -0.1335 0.2442 0.080 Uiso 1 1 calc R
C13 C 0.3636(2) -0.04657(18) 0.00019(11) 0.0595(7) Uani 1 1 d .
H13A H 0.4137 -0.0291 0.0240 0.071 Uiso 1 1 calc R
C14 C 0.1425(2) -0.19866(17) -0.01025(10) 0.0554(6) Uani 1 1 d .
H14A H 0.0935 -0.2149 -0.0350 0.067 Uiso 1 1 calc R
C15 C 0.3739(3) 0.08808(19) 0.27732(11) 0.0677(8) Uani 1 1 d .
H15A H 0.3144 0.1043 0.2954 0.081 Uiso 1 1 calc R
C16 C 0.3676(2) 0.02462(17) 0.23936(10) 0.0582(7) Uani 1 1 d .
H16A H 0.3041 -0.0014 0.2327 0.070 Uiso 1 1 calc R
C17 C 0.5554(3) 0.10302(18) 0.26092(11) 0.0673(8) Uani 1 1 d .
H17A H 0.6188 0.1289 0.2682 0.081 Uiso 1 1 calc R
C18 C 0.14022(19) -0.23691(16) 0.03868(10) 0.0527(6) Uani 1 1 d .
C19 C 0.21522(19) -0.13724(16) -0.02338(9) 0.0492(6) Uani 1 1 d .
C20 C 0.5496(2) 0.04025(17) 0.22254(10) 0.0569(6) Uani 1 1 d .
H20A H 0.6091 0.0251 0.2042 0.068 Uiso 1 1 calc R
C21 C 0.61824(19) -0.15413(14) 0.16680(10) 0.0489(6) Uani 1 1 d .
C22 C 0.44825(19) -0.06456(15) 0.16985(9) 0.0465(5) Uani 1 1 d .
C23 C 0.29278(18) -0.11273(16) 0.01413(9) 0.0480(6) Uani 1 1 d .
C24 C 0.21757(19) -0.21405(16) 0.07633(9) 0.0506(6) Uani 1 1 d .
C25 C 0.37522(19) -0.13022(16) 0.10243(9) 0.0484(6) Uani 1 1 d .
C26 C 0.29351(19) -0.15276(16) 0.06341(9) 0.0496(6) Uani 1 1 d .
C27 C 0.51388(18) -0.12612(15) 0.14975(9) 0.0468(5) Uani 1 1 d .
C28 C 0.45550(19) 0.00000(15) 0.21147(9) 0.0476(6) Uani 1 1 d .
C29 C 0.7865(2) -0.2133(2) 0.14428(15) 0.0788(9) Uani 1 1 d .
H29A H 0.8317 -0.2340 0.1191 0.095 Uiso 1 1 calc R
C30 C -0.0016(3) 0.0739(3) -0.13301(15) 0.0994(12) Uani 1 1 d .
H30A H -0.0235 0.1045 -0.1634 0.149 Uiso 1 1 calc R
H30B H 0.0628 0.0453 -0.1401 0.149 Uiso 1 1 calc R
H30C H 0.0080 0.1129 -0.1047 0.149 Uiso 1 1 calc R
C31 C -0.0821(3) 0.0104(2) -0.11876(14) 0.0793(9) Uani 1 1 d .
C32 C -0.1289(4) -0.1006(4) -0.0602(2) 0.140(2) Uani 1 1 d .
H32A H -0.1994 -0.0855 -0.0699 0.168 Uiso 1 1 calc R
H32B H -0.1115 -0.1539 -0.0770 0.168 Uiso 1 1 calc R
C33 C -0.1219(3) -0.1099(3) -0.00452(18) 0.1151(14) Uani 1 1 d .
H33A H -0.1695 -0.1532 0.0068 0.173 Uiso 1 1 calc R
H33B H -0.1393 -0.0570 0.0119 0.173 Uiso 1 1 calc R
H33C H -0.0523 -0.1259 0.0048 0.173 Uiso 1 1 calc R
N1 N 0.36026(16) -0.06942(13) 0.13910(7) 0.0510(5) Uani 1 1 d .
H1B H 0.3052 -0.0390 0.1426 0.061 Uiso 1 1 calc R
N2 N 0.46716(16) -0.16612(13) 0.10748(8) 0.0513(5) Uani 1 1 d .
O1 O -0.16160(18) -0.00040(19) -0.14248(10) 0.1051(9) Uani 1 1 d .
O2 O -0.0572(2) -0.0345(2) -0.07715(11) 0.1110(9) Uani 1 1 d .

loop_
_atom_site_aniso_label
_atom_site_aniso_U_11
_atom_site_aniso_U_22
_atom_site_aniso_U_33
_atom_site_aniso_U_23
_atom_site_aniso_U_13
_atom_site_aniso_U_12
C1 0.091(2) 0.078(2) 0.081(2) 0.0231(17) -0.038(2) -0.007(2)
C2 0.066(2) 0.066(2) 0.125(3) 0.019(2) -0.029(2) 0.0008(17)
C3 0.082(2) 0.069(2) 0.088(2) 0.0058(17) 0.0085(18) -0.0217(17)
C4 0.099(3) 0.071(2) 0.072(2) 0.0169(16) 0.0057(18) -0.0173(19)
C5 0.0628(18) 0.0647(18) 0.079(2) -0.0055(15) -0.0039(14) -0.0173(15)
C6 0.0574(17) 0.0747(19) 0.0741(19) 0.0163(15) 0.0070(14) -0.0051(15)
C7 0.0728(19) 0.081(2) 0.0538(16) 0.0099(14) 0.0058(14) 0.0070(17)
C8 0.0768(19) 0.0645(17) 0.0545(16) 0.0009(13) -0.0026(13) -0.0046(15)
C9 0.0651(17) 0.0745(18) 0.0473(15) -0.0028(13) -0.0051(12) 0.0061(15)
C10 0.112(3) 0.0515(16) 0.0546(17) -0.0094(13) -0.0107(17) 0.0092(18)
C11 0.0556(15) 0.0624(17) 0.0714(18) -0.0084(14) -0.0068(13) 0.0057(14)
C12 0.0778(19) 0.0622(17) 0.0594(17) 0.0085(13) -0.0138(14) 0.0011(15)
C13 0.0483(14) 0.0665(17) 0.0638(17) 0.0034(13) -0.0030(12) -0.0035(13)
C14 0.0513(14) 0.0629(16) 0.0521(15) -0.0130(12) -0.0075(11) -0.0030(13)
C15 0.082(2) 0.0677(18) 0.0533(16) -0.0065(13) 0.0018(14) 0.0165(16)
C16 0.0612(16) 0.0606(16) 0.0527(15) -0.0006(12) 0.0013(12) 0.0031(13)
C17 0.084(2) 0.0524(15) 0.0655(18) -0.0042(13) -0.0138(15) -0.0086(15)
C18 0.0505(14) 0.0525(14) 0.0553(15) -0.0083(11) 0.0000(11) -0.0048(12)
C19 0.0485(13) 0.0560(14) 0.0431(13) -0.0064(11) -0.0003(10) 0.0040(12)
C20 0.0632(16) 0.0533(15) 0.0541(15) -0.0016(11) -0.0028(12) -0.0051(13)
C21 0.0516(14) 0.0393(12) 0.0556(15) 0.0017(10) -0.0085(11) -0.0041(11)
C22 0.0495(13) 0.0471(13) 0.0427(13) 0.0014(10) -0.0023(10) -0.0023(11)
C23 0.0419(12) 0.0539(14) 0.0483(13) -0.0047(11) 0.0019(10) 0.0030(11)
C24 0.0527(14) 0.0507(13) 0.0486(14) -0.0048(11) -0.0001(11) -0.0005(12)
C25 0.0493(14) 0.0513(14) 0.0447(13) -0.0033(11) -0.0020(10) -0.0032(12)
C26 0.0481(13) 0.0561(14) 0.0447(13) -0.0055(11) -0.0012(10) 0.0008(12)
C27 0.0495(13) 0.0475(13) 0.0435(13) -0.0002(10) -0.0039(10) -0.0012(11)
C28 0.0572(14) 0.0457(13) 0.0398(12) 0.0033(10) -0.0029(10) 0.0038(11)
C29 0.0565(18) 0.0674(19) 0.112(3) -0.0045(18) -0.0085(17) 0.0099(15)
C30 0.100(3) 0.094(3) 0.105(3) -0.011(2) 0.004(2) 0.004(2)
C31 0.0623(19) 0.093(2) 0.083(2) -0.0247(19) -0.0061(16) 0.0165(19)
C32 0.133(4) 0.156(5) 0.131(4) 0.016(3) -0.030(3) -0.079(4)
C33 0.097(3) 0.128(4) 0.120(4) -0.004(3) 0.012(3) 0.015(3)
N1 0.0470(11) 0.0561(12) 0.0500(12) -0.0047(9) -0.0047(9) 0.0050(10)
N2 0.0486(12) 0.0533(12) 0.0520(12) -0.0057(9) -0.0057(9) 0.0012(10)
O1 0.0607(14) 0.149(2) 0.1053(19) -0.0344(17) -0.0160(13) 0.0262(15)
O2 0.0901(18) 0.125(2) 0.118(2) 0.0161(18) -0.0367(16) -0.0353(17)

loop_
_atom_type_symbol
_atom_type_description
_atom_type_scat_dispersion_real
_atom_type_scat_dispersion_imag
_atom_type_scat_source
C C 0.0033 0.0016 'International Tables Vol C Tables 4.2.6.8 and 6.1.1.4'
H H 0.0000 0.0000 'International Tables Vol C Tables 4.2.6.8 and 6.1.1.4'
N N 0.0061 0.0033 'International Tables Vol C Tables 4.2.6.8 and 6.1.1.4'
O O 0.0106 0.0060 'International Tables Vol C Tables 4.2.6.8 and 6.1.1.4'

loop_
_geom_angle_atom_site_label_1
_geom_angle_atom_site_label_2
_geom_angle_atom_site_label_3
_geom_angle
C2 C1 C12 120.8(3)
C29 C2 C1 119.7(3)
C5 C3 C4 120.0(3)
C8 C4 C3 120.9(3)
C3 C5 C18 121.1(3)
C13 C6 C7 120.7(3)
C9 C7 C6 120.3(3)
C4 C8 C24 121.2(3)
C7 C9 C19 121.6(3)
C15 C10 C17 119.6(3)
C29 C11 C21 121.2(3)
C21 C12 C1 120.2(3)
C6 C13 C23 121.1(3)
C19 C14 C18 122.3(2)
C10 C15 C16 120.4(3)
C28 C16 C15 120.7(3)
C10 C17 C20 120.3(3)
C14 C18 C5 122.0(2)
C14 C18 C24 119.1(2)
C5 C18 C24 118.9(2)
C14 C19 C9 122.3(2)
C14 C19 C23 119.4(2)
C9 C19 C23 118.3(2)
C28 C20 C17 120.8(3)
C12 C21 C11 117.7(3)
C12 C21 C27 123.0(2)
C11 C21 C27 119.3(2)
N1 C22 C27 104.3(2)
N1 C22 C28 120.2(2)
C27 C22 C28 135.4(2)
C26 C23 C13 123.0(2)
C26 C23 C19 119.0(2)
C13 C23 C19 118.0(2)
C26 C24 C8 122.6(2)
C26 C24 C18 119.5(2)
C8 C24 C18 117.8(2)
N2 C25 N1 111.2(2)
N2 C25 C26 126.5(2)
N1 C25 C26 122.2(2)
C24 C26 C23 120.7(2)
C24 C26 C25 119.4(2)
C23 C26 C25 119.9(2)
C22 C27 N2 110.1(2)
C22 C27 C21 130.6(2)
N2 C27 C21 119.2(2)
C16 C28 C20 118.2(2)
C16 C28 C22 120.8(2)
C20 C28 C22 121.0(2)
C2 C29 C11 120.5(3)
O1 C31 O2 122.7(4)
O1 C31 C30 124.3(4)
O2 C31 C30 113.0(3)
C33 C32 O2 109.3(4)
C25 N1 C22 108.7(2)
C25 N2 C27 105.7(2)
C31 O2 C32 118.1(3)

loop_
_geom_bond_atom_site_label_1
_geom_bond_atom_site_label_2
_geom_bond_distance
C1 C2 1.372(5)
C1 C12 1.401(4)
C2 C29 1.360(5)
C3 C5 1.355(4)
C3 C4 1.417(5)
C4 C8 1.358(4)
C5 C18 1.430(4)
C6 C13 1.360(4)
C6 C7 1.411(4)
C7 C9 1.348(4)
C8 C24 1.429(4)
C9 C19 1.427(4)
C10 C15 1.378(4)
C10 C17 1.380(4)
C11 C29 1.387(4)
C11 C21 1.397(4)
C12 C21 1.391(4)
C13 C23 1.429(4)
C14 C19 1.387(4)
C14 C18 1.394(4)
C15 C16 1.398(4)
C16 C28 1.393(3)
C17 C20 1.398(4)
C18 C24 1.433(3)
C19 C23 1.439(3)
C20 C28 1.395(3)
C21 C27 1.479(3)
C22 N1 1.382(3)
C22 C27 1.385(3)
C22 C28 1.478(3)
C23 C26 1.414(3)
C24 C26 1.412(3)
C25 N2 1.317(3)
C25 N1 1.356(3)
C25 C26 1.495(3)
C27 N2 1.391(3)
C30 C31 1.484(5)
C31 O1 1.203(4)
C31 O2 1.321(4)
C32 C33 1.440(5)
C32 O2 1.457(5)
